data_4033608
loop_
_publ_author_name
'Bejcek, Lauren P.'
'Garimallaprabhakaran, Aswin K.'
'Suyabatmaz, Duygu M.'
'Greer, Alexander'
'Hersh, William H.'
'Greer, Edyta M.'
'Murelli, Ryan P.'

_publ_section_title
;
 Maltol- and Allomaltol-Derived Oxidopyrylium Ylides: Methyl Substitution
 Pattern Kinetically Influences [5 + 3] Dimerization versus [5 + 2]
 Cycloaddition Reactions.
;
_journal_name_full 'The Journal of organic chemistry'
_journal_paper_doi 10.1021/acs.joc.9b02137
_journal_year 2019
_chemical_formula_moiety 'C14 H16 O6'
_chemical_formula_sum 'C14 H16 O6'
_chemical_formula_weight 280.27
_chemical_name_common 'Oxidopyrylium dimer 8'
_chemical_name_systematic
;
 racemic (1R,2S,6S,7R)-6,9-dimethoxy-4,7-dimethyl-3,11-
 dioxatricyclo[5.3.1.12,6]-dodeca-4,8-diene-10,12-dione
;
_space_group_crystal_system monoclinic
_space_group_IT_number 14
_space_group_name_Hall '-P 2yn'
_space_group_name_H-M_alt 'P 1 21/n 1'
_symmetry_space_group_name_Hall '-P 2yn'
_symmetry_space_group_name_H-M 'P 1 21/n 1'
_atom_sites_solution_hydrogens geom
_atom_sites_solution_primary direct
_atom_sites_solution_secondary difmap
_audit_creation_method SHELXL-2014/7
_cell_angle_alpha 90
_cell_angle_beta 93.384(4)
_cell_angle_gamma 90
_cell_formula_units_Z 4
_cell_length_a 8.269(3)
_cell_length_b 9.888(4)
_cell_length_c 16.124(6)
_cell_measurement_reflns_used 6227
_cell_measurement_temperature 100(2)
_cell_measurement_theta_max 27.117
_cell_measurement_theta_min 2.418
_cell_volume 1316.1(9)
_computing_cell_refinement 'SAINT V8.34A (Bruker AXS, 2013)'
_computing_data_collection 'Bruker Instrument Service v2011.6.0.0'
_computing_data_reduction 'SAINT V8.34A (Bruker AXS, 2013)'
_computing_molecular_graphics 'Bruker SHELXTL'
_computing_publication_material 'Mercury 4.1.0 (Build 235322), 2019'
_computing_structure_refinement 'SHELXL-2014/7 (Sheldrick, 2014)'
_computing_structure_solution 'SHELXS-97 (Sheldrick, 2008)'
_diffrn_ambient_temperature 100(2)
_diffrn_detector_area_resol_mean 8.3333
_diffrn_measured_fraction_theta_full 1.000
_diffrn_measured_fraction_theta_max 0.992
_diffrn_measurement_device_type 'Bruker Breeze CCD'
_diffrn_measurement_method '\f and \w scans'
_diffrn_radiation_type MoK\a
_diffrn_radiation_wavelength 0.71073
_diffrn_reflns_av_R_equivalents 0.0393
_diffrn_reflns_av_unetI/netI 0.0276
_diffrn_reflns_Laue_measured_fraction_full 1.000
_diffrn_reflns_Laue_measured_fraction_max 0.992
_diffrn_reflns_limit_h_max 10
_diffrn_reflns_limit_h_min -10
_diffrn_reflns_limit_k_max 12
_diffrn_reflns_limit_k_min -12
_diffrn_reflns_limit_l_max 20
_diffrn_reflns_limit_l_min -20
_diffrn_reflns_number 14939
_diffrn_reflns_point_group_measured_fraction_full 1.000
_diffrn_reflns_point_group_measured_fraction_max 0.992
_diffrn_reflns_theta_full 25.242
_diffrn_reflns_theta_max 27.236
_diffrn_reflns_theta_min 2.417
_diffrn_source 'fine-focus tube'
_exptl_absorpt_coefficient_mu 0.111
_exptl_absorpt_correction_type multi-scan
_exptl_absorpt_process_details 'SADABS-2014/5 (Bruker AXS)'
_exptl_crystal_colour clear
_exptl_crystal_density_diffrn 1.414
_exptl_crystal_density_method 'not measured'
_exptl_crystal_description 'irregular cube'
_exptl_crystal_F_000 592
_exptl_crystal_size_max 0.403
_exptl_crystal_size_mid 0.338
_exptl_crystal_size_min 0.317
_exptl_transmission_factor_max 0.7455
_exptl_transmission_factor_min 0.6727
_refine_diff_density_max 0.375
_refine_diff_density_min -0.227
_refine_diff_density_rms 0.046
_refine_ls_extinction_method none
_refine_ls_goodness_of_fit_ref 1.048
_refine_ls_hydrogen_treatment noref
_refine_ls_matrix_type full
_refine_ls_number_parameters 185
_refine_ls_number_reflns 2924
_refine_ls_number_restraints 0
_refine_ls_restrained_S_all 1.048
_refine_ls_R_factor_all 0.0418
_refine_ls_R_factor_gt 0.0363
_refine_ls_shift/su_max 0.000
_refine_ls_shift/su_mean 0.000
_refine_ls_structure_factor_coef Fsqd
_refine_ls_weighting_details 'w=1/[\s^2^(Fo^2^)+(0.0416P)^2^+0.6153P] where P=(Fo^2^+2Fc^2^)/3'
_refine_ls_weighting_scheme calc
_refine_ls_wR_factor_gt 0.0905
_refine_ls_wR_factor_ref 0.0945
_reflns_Friedel_coverage 0.000
_reflns_number_gt 2545
_reflns_number_total 2924
_reflns_threshold_expression 'I > 2\s(I)'
_cod_data_source_file jo9b02137_si_001.cif
_cod_data_source_block rm1_p279_0m_a
_cod_database_code 4033608
_shelx_space_group_comment
;
The symmetry employed for this shelxl refinement is uniquely defined
by the following loop, which should always be used as a source of
symmetry information in preference to the above space-group names.
They are only intended as comments.
;
_shelx_estimated_absorpt_t_min 0.957
_shelx_estimated_absorpt_t_max 0.966

loop_
_space_group_symop_operation_xyz
'x, y, z'
'-x+1/2, y+1/2, -z+1/2'
'-x, -y, -z'
'x-1/2, -y-1/2, z-1/2'

loop_
_atom_site_label
_atom_site_type_symbol
_atom_site_fract_x
_atom_site_fract_y
_atom_site_fract_z
_atom_site_U_iso_or_equiv
_atom_site_adp_type
_atom_site_occupancy
_atom_site_site_symmetry_order
_atom_site_calc_flag
_atom_site_refinement_flags_posn
_atom_site_refinement_flags_adp
C1 C 0.24820(14) 0.17257(12) 0.69200(7) 0.0144(2) Uani 1 1 d . .
H1 H 0.2890 0.1018 0.7323 0.017 Uiso 1 1 calc R U
C2 C 0.35845(14) 0.17902(11) 0.61973(7) 0.0122(2) Uani 1 1 d . .
C3 C 0.29908(13) 0.28786(11) 0.55893(7) 0.0107(2) Uani 1 1 d . .
C4 C 0.12686(14) 0.24735(11) 0.53403(7) 0.0128(2) Uani 1 1 d . .
H4 H 0.0837 0.2692 0.4798 0.015 Uiso 1 1 calc R U
C5 C 0.03323(15) 0.18202(12) 0.58537(8) 0.0154(3) Uani 1 1 d . .
C6 C 0.25610(14) 0.31285(12) 0.73485(7) 0.0135(2) Uani 1 1 d . .
H6 H 0.1812 0.3120 0.7813 0.016 Uiso 1 1 calc R U
C7 C 0.42804(15) 0.33795(12) 0.77159(7) 0.0147(2) Uani 1 1 d . .
C8 C 0.53484(14) 0.41516(12) 0.71823(7) 0.0134(2) Uani 1 1 d . .
C9 C 0.47951(14) 0.45391(11) 0.64167(7) 0.0119(2) Uani 1 1 d . .
H9 H 0.5507 0.4997 0.6070 0.014 Uiso 1 1 calc R U
C10 C 0.30759(13) 0.42665(11) 0.60930(7) 0.0104(2) Uani 1 1 d . .
C11 C 0.40614(16) 0.19679(13) 0.43453(8) 0.0197(3) Uani 1 1 d . .
H11A H 0.4402 0.1147 0.4649 0.030 Uiso 1 1 calc R U
H11B H 0.4843 0.2176 0.3930 0.030 Uiso 1 1 calc R U
H11C H 0.2989 0.1824 0.4067 0.030 Uiso 1 1 calc R U
C12 C -0.13848(16) 0.13958(15) 0.56637(9) 0.0247(3) Uani 1 1 d . .
H12A H -0.1707 0.1619 0.5085 0.037 Uiso 1 1 calc R U
H12B H -0.2091 0.1872 0.6034 0.037 Uiso 1 1 calc R U
H12C H -0.1482 0.0418 0.5747 0.037 Uiso 1 1 calc R U
C13 C 0.79624(16) 0.50876(16) 0.70746(9) 0.0271(3) Uani 1 1 d . .
H13A H 0.8142 0.4608 0.6556 0.041 Uiso 1 1 calc R U
H13B H 0.8995 0.5185 0.7400 0.041 Uiso 1 1 calc R U
H13C H 0.7510 0.5985 0.6947 0.041 Uiso 1 1 calc R U
C14 C 0.23897(14) 0.54249(12) 0.55628(7) 0.0139(2) Uani 1 1 d . .
H14A H 0.1331 0.5164 0.5307 0.021 Uiso 1 1 calc R U
H14B H 0.3130 0.5633 0.5127 0.021 Uiso 1 1 calc R U
H14C H 0.2266 0.6225 0.5912 0.021 Uiso 1 1 calc R U
O1 O 0.08343(10) 0.14321(9) 0.66525(5) 0.0171(2) Uani 1 1 d . .
O2 O 0.47836(10) 0.11001(9) 0.61609(6) 0.0187(2) Uani 1 1 d . .
O3 O 0.39880(10) 0.30800(8) 0.49191(5) 0.01398(19) Uani 1 1 d . .
O4 O 0.20277(10) 0.41423(8) 0.67715(5) 0.01224(18) Uani 1 1 d . .
O5 O 0.47279(12) 0.28949(10) 0.83838(5) 0.0231(2) Uani 1 1 d . .
O6 O 0.68515(10) 0.43335(9) 0.75441(5) 0.0181(2) Uani 1 1 d . .

loop_
_atom_site_aniso_label
_atom_site_aniso_U_11
_atom_site_aniso_U_22
_atom_site_aniso_U_33
_atom_site_aniso_U_23
_atom_site_aniso_U_13
_atom_site_aniso_U_12
C1 0.0158(6) 0.0129(5) 0.0142(6) 0.0033(4) -0.0021(4) -0.0029(4)
C2 0.0131(5) 0.0092(5) 0.0137(5) -0.0022(4) -0.0033(4) -0.0031(4)
C3 0.0118(5) 0.0106(5) 0.0099(5) -0.0009(4) 0.0010(4) -0.0006(4)
C4 0.0134(5) 0.0123(5) 0.0123(5) -0.0005(4) -0.0031(4) -0.0007(4)
C5 0.0158(6) 0.0138(6) 0.0162(6) 0.0003(4) -0.0026(5) -0.0014(4)
C6 0.0158(6) 0.0150(6) 0.0099(5) 0.0023(4) 0.0019(4) -0.0009(4)
C7 0.0185(6) 0.0137(5) 0.0115(5) -0.0015(4) -0.0009(4) -0.0010(4)
C8 0.0135(5) 0.0126(5) 0.0138(6) -0.0021(4) -0.0010(4) -0.0007(4)
C9 0.0131(5) 0.0104(5) 0.0122(5) -0.0007(4) 0.0018(4) -0.0014(4)
C10 0.0121(5) 0.0100(5) 0.0090(5) -0.0004(4) 0.0011(4) -0.0004(4)
C11 0.0267(7) 0.0181(6) 0.0149(6) -0.0061(5) 0.0055(5) -0.0008(5)
C12 0.0175(6) 0.0271(7) 0.0289(7) 0.0055(6) -0.0037(5) -0.0083(5)
C13 0.0168(6) 0.0400(8) 0.0240(7) 0.0036(6) -0.0030(5) -0.0116(6)
C14 0.0164(6) 0.0117(5) 0.0134(5) 0.0011(4) 0.0000(4) 0.0016(4)
O1 0.0152(4) 0.0199(4) 0.0160(4) 0.0050(3) -0.0013(3) -0.0070(3)
O2 0.0171(4) 0.0160(4) 0.0225(5) -0.0014(3) -0.0025(3) 0.0045(3)
O3 0.0172(4) 0.0134(4) 0.0117(4) -0.0031(3) 0.0046(3) -0.0031(3)
O4 0.0126(4) 0.0134(4) 0.0110(4) 0.0014(3) 0.0030(3) 0.0013(3)
O5 0.0287(5) 0.0259(5) 0.0139(4) 0.0070(4) -0.0057(4) -0.0060(4)
O6 0.0142(4) 0.0228(5) 0.0165(4) 0.0013(3) -0.0051(3) -0.0040(3)

loop_
_atom_type_symbol
_atom_type_description
_atom_type_scat_dispersion_real
_atom_type_scat_dispersion_imag
_atom_type_scat_source
C C 0.0033 0.0016 'International Tables Vol C Tables 4.2.6.8 and 6.1.1.4'
H H 0.0000 0.0000 'International Tables Vol C Tables 4.2.6.8 and 6.1.1.4'
O O 0.0106 0.0060 'International Tables Vol C Tables 4.2.6.8 and 6.1.1.4'

loop_
_geom_angle_atom_site_label_1
_geom_angle_atom_site_label_2
_geom_angle_atom_site_label_3
_geom_angle
O1 C1 C2 112.30(10)
O1 C1 C6 109.24(10)
C2 C1 C6 107.00(9)
O1 C1 H1 109.4
C2 C1 H1 109.4
C6 C1 H1 109.4
O2 C2 C3 127.17(11)
O2 C2 C1 122.95(11)
C3 C2 C1 109.79(10)
O3 C3 C4 114.72(9)
O3 C3 C2 114.41(9)
C4 C3 C2 104.33(9)
O3 C3 C10 104.97(9)
C4 C3 C10 112.10(9)
C2 C3 C10 106.17(9)
C5 C4 C3 122.44(11)
C5 C4 H4 118.8
C3 C4 H4 118.8
C4 C5 O1 123.98(11)
C4 C5 C12 126.03(11)
O1 C5 C12 109.99(10)
O4 C6 C7 112.65(9)
O4 C6 C1 109.67(9)
C7 C6 C1 109.40(10)
O4 C6 H6 108.3
C7 C6 H6 108.3
C1 C6 H6 108.3
O5 C7 C8 123.84(11)
O5 C7 C6 120.45(11)
C8 C7 C6 115.58(10)
C9 C8 O6 127.66(11)
C9 C8 C7 119.82(11)
O6 C8 C7 112.46(10)
C8 C9 C10 121.89(10)
C8 C9 H9 119.1
C10 C9 H9 119.1
O4 C10 C9 110.44(9)
O4 C10 C14 105.67(9)
C9 C10 C14 111.89(9)
O4 C10 C3 107.64(9)
C9 C10 C3 110.02(9)
C14 C10 C3 111.02(9)
O3 C11 H11A 109.5
O3 C11 H11B 109.5
H11A C11 H11B 109.5
O3 C11 H11C 109.5
H11A C11 H11C 109.5
H11B C11 H11C 109.5
C5 C12 H12A 109.5
C5 C12 H12B 109.5
H12A C12 H12B 109.5
C5 C12 H12C 109.5
H12A C12 H12C 109.5
H12B C12 H12C 109.5
O6 C13 H13A 109.5
O6 C13 H13B 109.5
H13A C13 H13B 109.5
O6 C13 H13C 109.5
H13A C13 H13C 109.5
H13B C13 H13C 109.5
C10 C14 H14A 109.5
C10 C14 H14B 109.5
H14A C14 H14B 109.5
C10 C14 H14C 109.5
H14A C14 H14C 109.5
H14B C14 H14C 109.5
C5 O1 C1 116.81(9)
C3 O3 C11 115.63(9)
C6 O4 C10 112.35(8)
C8 O6 C13 116.25(10)

loop_
_geom_bond_atom_site_label_1
_geom_bond_atom_site_label_2
_geom_bond_distance
C1 O1 1.4344(15)
C1 C2 1.5226(17)
C1 C6 1.5494(17)
C1 H1 1.0000
C2 O2 1.2081(15)
C2 C3 1.5178(16)
C3 O3 1.4115(14)
C3 C4 1.5107(16)
C3 C10 1.5941(16)
C4 C5 1.3333(17)
C4 H4 0.9500
C5 O1 1.3840(15)
C5 C12 1.4950(17)
C6 O4 1.4201(14)
C6 C7 1.5280(17)
C6 H6 1.0000
C7 O5 1.2162(15)
C7 C8 1.4808(17)
C8 C9 1.3466(17)
C8 O6 1.3535(15)
C9 C10 1.5095(16)
C9 H9 0.9500
C10 O4 1.4406(14)
C10 C14 1.5190(16)
C11 O3 1.4407(15)
C11 H11A 0.9800
C11 H11B 0.9800
C11 H11C 0.9800
C12 H12A 0.9800
C12 H12B 0.9800
C12 H12C 0.9800
C13 O6 1.4336(16)
C13 H13A 0.9800
C13 H13B 0.9800
C13 H13C 0.9800
C14 H14A 0.9800
C14 H14B 0.9800
C14 H14C 0.9800

loop_
_geom_torsion_atom_site_label_1
_geom_torsion_atom_site_label_2
_geom_torsion_atom_site_label_3
_geom_torsion_atom_site_label_4
_geom_torsion
O1 C1 C2 O2 -123.86(12)
C6 C1 C2 O2 116.28(12)
O1 C1 C2 C3 59.30(12)
C6 C1 C2 C3 -60.57(12)
O2 C2 C3 O3 -0.37(17)
C1 C2 C3 O3 176.31(9)
O2 C2 C3 C4 125.78(12)
C1 C2 C3 C4 -57.54(11)
O2 C2 C3 C10 -115.64(13)
C1 C2 C3 C10 61.04(11)
O3 C3 C4 C5 157.10(11)
C2 C3 C4 C5 31.15(14)
C10 C3 C4 C5 -83.30(14)
C3 C4 C5 O1 -0.93(19)
C3 C4 C5 C12 179.25(12)
O1 C1 C6 O4 -61.98(11)
C2 C1 C6 O4 59.83(12)
O1 C1 C6 C7 174.01(9)
C2 C1 C6 C7 -64.19(12)
O4 C6 C7 O5 156.49(11)
C1 C6 C7 O5 -81.26(14)
O4 C6 C7 C8 -27.53(14)
C1 C6 C7 C8 94.72(12)
O5 C7 C8 C9 173.53(12)
C6 C7 C8 C9 -2.30(16)
O5 C7 C8 O6 -3.99(17)
C6 C7 C8 O6 -179.82(10)
O6 C8 C9 C10 -179.99(10)
C7 C8 C9 C10 2.90(17)
C8 C9 C10 O4 25.55(15)
C8 C9 C10 C14 142.96(11)
C8 C9 C10 C3 -93.14(13)
O3 C3 C10 O4 177.87(8)
C4 C3 C10 O4 52.72(12)
C2 C3 C10 O4 -60.61(11)
O3 C3 C10 C9 -61.74(11)
C4 C3 C10 C9 173.11(9)
C2 C3 C10 C9 59.78(11)
O3 C3 C10 C14 62.67(11)
C4 C3 C10 C14 -62.49(12)
C2 C3 C10 C14 -175.81(9)
C4 C5 O1 C1 -1.98(17)
C12 C5 O1 C1 177.87(10)
C2 C1 O1 C5 -27.15(14)
C6 C1 O1 C5 91.40(12)
C4 C3 O3 C11 -54.20(13)
C2 C3 O3 C11 66.35(13)
C10 C3 O3 C11 -177.69(9)
C7 C6 O4 C10 57.89(12)
C1 C6 O4 C10 -64.21(12)
C9 C10 O4 C6 -56.13(12)
C14 C10 O4 C6 -177.32(9)
C3 C10 O4 C6 63.99(11)
C9 C8 O6 C13 3.49(18)
C7 C8 O6 C13 -179.23(11)
